data_7002039
loop_
_publ_author_name
'Dei\&sler, Christine'
'Rominger, Frank'
'Kunz, Doris'

_publ_section_title
;
 Controlling the coordination modes of a new and highly flexible ligand
 bearing two N-heterocyclic carbene moieties at a bipyridine backbone
;
_journal_issue 35
_journal_name_full 'Dalton Transactions'
_journal_page_first 7152
_journal_paper_doi 10.1039/b907041a
_journal_year 2009
_chemical_formula_sum 'C20 H20 B2 F8 N6 Pd'
_chemical_formula_weight 624.44
_chemical_name_common '15 in manuscript'
_chemical_name_systematic
;
?
;
_space_group_IT_number 2
_symmetry_cell_setting triclinic
_symmetry_space_group_name_Hall '-P 1'
_symmetry_space_group_name_H-M 'P -1'
_atom_sites_solution_hydrogens geom
_atom_sites_solution_primary direct
_atom_sites_solution_secondary difmap
_audit_creation_method SHELXL-97
_cell_angle_alpha 99.511(1)
_cell_angle_beta 98.775(1)
_cell_angle_gamma 99.397(1)
_cell_formula_units_Z 2
_cell_length_a 6.0175(5)
_cell_length_b 10.1458(8)
_cell_length_c 19.3685(14)
_cell_measurement_reflns_used 9073
_cell_measurement_temperature 200(2)
_cell_measurement_theta_max 28.30
_cell_measurement_theta_min 2.52
_cell_volume 1130.83(15)
_computing_cell_refinement 'Bruker SMART'
_computing_data_collection 'Bruker SMART'
_computing_data_reduction 'Bruker SAINT'
_computing_molecular_graphics 'Bruker SHELXTL'
_computing_publication_material 'Bruker SHELXTL'
_computing_structure_refinement 'SHELXL-97 (Sheldrick, 1997)'
_computing_structure_solution 'SHELXS-97 (Sheldrick, 1990)'
_diffrn_ambient_temperature 200(2)
_diffrn_measured_fraction_theta_full 0.991
_diffrn_measured_fraction_theta_max 0.991
_diffrn_measurement_device_type 'Bruker APEX'
_diffrn_measurement_method 'phi and omega scans'
_diffrn_radiation_monochromator graphite
_diffrn_radiation_source 'fine-focus sealed tube'
_diffrn_radiation_type MoK\a
_diffrn_radiation_wavelength 0.71073
_diffrn_reflns_av_R_equivalents 0.0191
_diffrn_reflns_av_sigmaI/netI 0.0252
_diffrn_reflns_limit_h_max 8
_diffrn_reflns_limit_h_min -8
_diffrn_reflns_limit_k_max 13
_diffrn_reflns_limit_k_min -13
_diffrn_reflns_limit_l_max 25
_diffrn_reflns_limit_l_min -25
_diffrn_reflns_number 11901
_diffrn_reflns_theta_full 28.30
_diffrn_reflns_theta_max 28.30
_diffrn_reflns_theta_min 2.07
_exptl_absorpt_coefficient_mu 0.910
_exptl_absorpt_correction_T_max 0.8832
_exptl_absorpt_correction_T_min 0.7594
_exptl_absorpt_correction_type multi-scan
_exptl_absorpt_process_details
;
Sheldrick, G. M. (2008). <i>SADABS</i>. University of G\"ottingen, Germany.
;
_exptl_crystal_colour colourless
_exptl_crystal_density_diffrn 1.834
_exptl_crystal_density_method 'not measured'
_exptl_crystal_description polyhedron
_exptl_crystal_F_000 620
_exptl_crystal_size_max 0.32
_exptl_crystal_size_mid 0.28
_exptl_crystal_size_min 0.14
_refine_diff_density_max 0.517
_refine_diff_density_min -0.541
_refine_diff_density_rms 0.070
_refine_ls_extinction_method none
_refine_ls_goodness_of_fit_ref 1.073
_refine_ls_hydrogen_treatment constr
_refine_ls_matrix_type full
_refine_ls_number_parameters 353
_refine_ls_number_reflns 5562
_refine_ls_number_restraints 219
_refine_ls_restrained_S_all 1.087
_refine_ls_R_factor_all 0.0266
_refine_ls_R_factor_gt 0.0253
_refine_ls_shift/su_max 0.002
_refine_ls_shift/su_mean 0.000
_refine_ls_structure_factor_coef Fsqd
_refine_ls_weighting_details 'calc w=1/[\s^2^(Fo^2^)+(0.0292P)^2^+0.6651P] where P=(Fo^2^+2Fc^2^)/3'
_refine_ls_weighting_scheme calc
_refine_ls_wR_factor_gt 0.0642
_refine_ls_wR_factor_ref 0.0650
_reflns_number_gt 5341
_reflns_number_total 5562
_reflns_threshold_expression >2sigma(I)
_cod_data_source_file b907041a.txt
_cod_data_source_block cd20
_cod_depositor_comments
;
The following automatic conversions were performed:
'_symmetry_cell_setting' value 'Triclinic' changed to 'triclinic'
according to '/home/saulius/struct/CIF-dictionaries/cif_core.dic'
dictionary named 'cif_core.dic' version 2.4.1 from 2010-06-29.

Automatic conversion script
Id: cif_fix_enum 1527 2010-12-29 10:47:43Z saulius 
;
_cod_original_sg_symbol_H-M P-1
_cod_database_code 7002039

loop_
_symmetry_equiv_pos_as_xyz
'x, y, z'
'-x, -y, -z'

loop_
_atom_site_label
_atom_site_type_symbol
_atom_site_fract_x
_atom_site_fract_y
_atom_site_fract_z
_atom_site_U_iso_or_equiv
_atom_site_adp_type
_atom_site_occupancy
_atom_site_symmetry_multiplicity
_atom_site_calc_flag
_atom_site_refinement_flags
_atom_site_disorder_assembly
_atom_site_disorder_group
Pd1 Pd 0.22908(2) 0.556959(13) 0.245789(7) 0.02495(5) Uani 1 1 d . . .
C1 C -0.0704(5) 0.1757(2) 0.12015(13) 0.0469(6) Uani 1 1 d . . .
H1 H -0.0388 0.1173 0.0807 0.056 Uiso 1 1 calc R . .
C2 C -0.2596(5) 0.1374(2) 0.15081(14) 0.0519(7) Uani 1 1 d . . .
H2 H -0.3582 0.0519 0.1314 0.062 Uiso 1 1 calc R . .
C3 C -0.3088(4) 0.2197(2) 0.20856(13) 0.0454(6) Uani 1 1 d . . .
H3 H -0.4387 0.1930 0.2290 0.054 Uiso 1 1 calc R . .
C4 C -0.1589(4) 0.3436(2) 0.23524(11) 0.0350(4) Uani 1 1 d . . .
N5 N 0.0213(3) 0.37964(16) 0.20593(9) 0.0322(3) Uani 1 1 d . . .
N7 N 0.3755(3) 0.48813(16) 0.16599(8) 0.0306(3) Uani 1 1 d . . .
C8 C 0.5645(3) 0.5632(2) 0.15501(10) 0.0306(4) Uani 1 1 d . . .
C9 C 0.6727(4) 0.5190(2) 0.09967(11) 0.0381(4) Uani 1 1 d . . .
H9 H 0.8085 0.5719 0.0917 0.046 Uiso 1 1 calc R . .
C10 C 0.5726(5) 0.3939(3) 0.05657(11) 0.0449(5) Uani 1 1 d . . .
H10 H 0.6414 0.3606 0.0179 0.054 Uiso 1 1 calc R . .
C11 C 0.3750(4) 0.3155(2) 0.06813(11) 0.0435(5) Uani 1 1 d . . .
H11 H 0.3089 0.2299 0.0379 0.052 Uiso 1 1 calc R . .
C14 C 0.2766(4) 0.3650(2) 0.12466(11) 0.0355(4) Uani 1 1 d . . .
C15 C 0.0701(4) 0.3009(2) 0.14859(11) 0.0368(4) Uani 1 1 d . . .
C21 C 0.0056(3) 0.55787(19) 0.31537(10) 0.0294(4) Uani 1 1 d . . .
N22 N -0.1682(3) 0.44351(17) 0.29359(9) 0.0325(3) Uani 1 1 d . . .
C23 C -0.3175(4) 0.4395(2) 0.34143(13) 0.0399(5) Uani 1 1 d . . .
H23 H -0.4501 0.3720 0.3382 0.048 Uiso 1 1 calc R . .
C24 C -0.2378(4) 0.5495(2) 0.39302(13) 0.0389(5) Uani 1 1 d . . .
H24 H -0.3030 0.5746 0.4338 0.047 Uiso 1 1 calc R . .
N25 N -0.0410(3) 0.62072(17) 0.37609(9) 0.0319(3) Uani 1 1 d . . .
C26 C 0.1130(4) 0.7340(2) 0.42726(12) 0.0379(4) Uani 1 1 d . . .
H26A H 0.0222 0.7988 0.4475 0.045 Uiso 1 1 calc R . .
H26B H 0.2222 0.7832 0.4025 0.045 Uiso 1 1 calc R . .
C27 C 0.2429(4) 0.6826(2) 0.48616(13) 0.0461(5) Uani 1 1 d . . .
H27A H 0.1354 0.6406 0.5132 0.069 Uiso 1 1 calc R . .
H27B H 0.3520 0.7588 0.5179 0.069 Uiso 1 1 calc R . .
H27C H 0.3261 0.6149 0.4659 0.069 Uiso 1 1 calc R . .
C31 C 0.4919(3) 0.71803(18) 0.25434(9) 0.0262(3) Uani 1 1 d . . .
N32 N 0.6293(3) 0.68535(16) 0.20494(8) 0.0284(3) Uani 1 1 d . . .
C33 C 0.8089(3) 0.7924(2) 0.20865(11) 0.0345(4) Uani 1 1 d . . .
H33 H 0.9249 0.7948 0.1804 0.041 Uiso 1 1 calc R . .
C34 C 0.7852(3) 0.8916(2) 0.26016(11) 0.0333(4) Uani 1 1 d . . .
H34 H 0.8835 0.9782 0.2759 0.040 Uiso 1 1 calc R . .
N35 N 0.5906(3) 0.84509(15) 0.28659(8) 0.0272(3) Uani 1 1 d . . .
C36 C 0.5033(3) 0.93214(19) 0.34005(11) 0.0312(4) Uani 1 1 d . . .
H36A H 0.3385 0.8962 0.3374 0.037 Uiso 1 1 calc R . .
H36B H 0.5190 1.0252 0.3297 0.037 Uiso 1 1 calc R . .
C37 C 0.6315(4) 0.9384(2) 0.41421(11) 0.0383(4) Uani 1 1 d . . .
H37A H 0.6184 0.8461 0.4243 0.057 Uiso 1 1 calc R . .
H37B H 0.5658 0.9946 0.4489 0.057 Uiso 1 1 calc R . .
H37C H 0.7934 0.9784 0.4177 0.057 Uiso 1 1 calc R . .
B1 B 0.1520(4) 0.2177(2) 0.37992(13) 0.0347(5) Uani 1 1 d D . .
F1 F 0.2380(3) 0.34840(16) 0.41771(10) 0.0673(5) Uani 1 1 d D . .
F2 F 0.2052(3) 0.12279(19) 0.41982(10) 0.0636(4) Uani 1 1 d D . .
F3 F 0.2485(3) 0.19849(16) 0.31896(8) 0.0542(4) Uani 1 1 d D . .
F4 F -0.0840(2) 0.19813(13) 0.35934(7) 0.0419(3) Uani 1 1 d D . .
B2 B 0.2291(4) 0.8421(3) 0.08861(13) 0.0381(5) Uani 1 1 d D . .
F5 F 0.2791(11) 0.9163(6) 0.15731(16) 0.0585(14) Uani 0.819(6) 1 d PD A 1
F6 F 0.4063(6) 0.8633(4) 0.0539(2) 0.1008(17) Uani 0.819(6) 1 d PD A 1
F7 F 0.0384(7) 0.8765(3) 0.05387(14) 0.0962(15) Uani 0.819(6) 1 d PD A 1
F8 F 0.1697(6) 0.7028(2) 0.08936(15) 0.0680(8) Uani 0.819(6) 1 d PD A 1
F5B F 0.260(5) 0.904(3) 0.1594(7) 0.054(6) Uiso 0.181(6) 1 d PD A 2
F6B F 0.4504(12) 0.8195(7) 0.0824(4) 0.0287(19) Uiso 0.181(6) 1 d PD A 2
F7B F 0.188(2) 0.9364(11) 0.0478(6) 0.066(3) Uiso 0.181(6) 1 d PD A 2
F8B F 0.080(2) 0.7272(11) 0.0689(7) 0.068(3) Uiso 0.181(6) 1 d PD A 2

loop_
_atom_site_aniso_label
_atom_site_aniso_U_11
_atom_site_aniso_U_22
_atom_site_aniso_U_33
_atom_site_aniso_U_23
_atom_site_aniso_U_13
_atom_site_aniso_U_12
Pd1 0.02702(8) 0.02086(7) 0.02518(8) 0.00286(5) 0.00266(5) 0.00320(5)
C1 0.0589(15) 0.0281(10) 0.0423(12) -0.0001(9) -0.0150(11) 0.0050(10)
C2 0.0591(15) 0.0275(10) 0.0528(14) 0.0085(9) -0.0223(12) -0.0083(10)
C3 0.0435(12) 0.0350(11) 0.0480(13) 0.0168(10) -0.0136(10) -0.0085(9)
C4 0.0352(10) 0.0292(9) 0.0360(10) 0.0123(8) -0.0077(8) 0.0002(8)
N5 0.0345(8) 0.0235(7) 0.0337(8) 0.0050(6) -0.0045(7) 0.0019(6)
N7 0.0367(8) 0.0276(8) 0.0256(7) 0.0002(6) 0.0014(6) 0.0099(6)
C8 0.0364(10) 0.0316(9) 0.0247(8) 0.0033(7) 0.0036(7) 0.0128(8)
C9 0.0453(12) 0.0465(12) 0.0273(9) 0.0069(8) 0.0093(8) 0.0201(10)
C10 0.0624(15) 0.0506(13) 0.0253(9) 0.0002(9) 0.0072(9) 0.0291(11)
C11 0.0615(14) 0.0372(11) 0.0272(10) -0.0049(8) -0.0051(9) 0.0198(10)
C14 0.0436(11) 0.0292(9) 0.0294(9) -0.0006(7) -0.0058(8) 0.0123(8)
C15 0.0450(11) 0.0262(9) 0.0333(10) 0.0023(7) -0.0085(8) 0.0080(8)
C21 0.0284(9) 0.0274(9) 0.0322(9) 0.0108(7) 0.0021(7) 0.0033(7)
N22 0.0282(8) 0.0306(8) 0.0374(9) 0.0142(7) 0.0003(6) -0.0001(6)
C23 0.0272(9) 0.0442(12) 0.0537(13) 0.0269(10) 0.0078(9) 0.0047(8)
C24 0.0330(10) 0.0427(11) 0.0497(12) 0.0221(10) 0.0163(9) 0.0105(9)
N25 0.0314(8) 0.0320(8) 0.0359(8) 0.0124(7) 0.0103(7) 0.0070(6)
C26 0.0457(12) 0.0305(10) 0.0378(11) 0.0052(8) 0.0131(9) 0.0045(8)
C27 0.0532(14) 0.0399(12) 0.0408(12) 0.0016(9) 0.0021(10) 0.0087(10)
C31 0.0297(9) 0.0257(8) 0.0239(8) 0.0053(6) 0.0056(7) 0.0064(7)
N32 0.0307(8) 0.0304(8) 0.0251(7) 0.0042(6) 0.0082(6) 0.0072(6)
C33 0.0323(10) 0.0391(10) 0.0337(10) 0.0098(8) 0.0115(8) 0.0040(8)
C34 0.0315(9) 0.0318(9) 0.0364(10) 0.0085(8) 0.0096(8) 0.0004(7)
N35 0.0304(8) 0.0234(7) 0.0279(7) 0.0049(6) 0.0077(6) 0.0036(6)
C36 0.0368(10) 0.0213(8) 0.0369(10) 0.0036(7) 0.0122(8) 0.0065(7)
C37 0.0447(11) 0.0362(10) 0.0312(10) 0.0004(8) 0.0093(8) 0.0039(9)
B1 0.0303(11) 0.0306(11) 0.0411(12) 0.0042(9) 0.0059(9) 0.0031(8)
F1 0.0549(9) 0.0456(9) 0.0826(12) -0.0222(8) 0.0094(8) -0.0063(7)
F2 0.0508(9) 0.0752(11) 0.0743(11) 0.0402(9) 0.0052(8) 0.0200(8)
F3 0.0520(8) 0.0533(8) 0.0574(9) 0.0046(7) 0.0243(7) 0.0031(7)
F4 0.0308(6) 0.0421(7) 0.0524(8) 0.0123(6) 0.0040(5) 0.0060(5)
B2 0.0396(12) 0.0393(12) 0.0322(11) 0.0012(9) 0.0099(9) 0.0010(10)
F5 0.0556(18) 0.081(3) 0.0277(11) -0.0080(10) 0.0087(9) -0.0002(14)
F6 0.108(2) 0.081(2) 0.087(2) -0.0392(18) 0.073(2) -0.0502(18)
F7 0.119(3) 0.087(2) 0.0649(15) -0.0134(13) -0.0401(16) 0.052(2)
F8 0.0835(18) 0.0420(11) 0.0797(16) 0.0184(10) 0.0180(14) 0.0060(11)

loop_
_atom_type_symbol
_atom_type_description
_atom_type_scat_dispersion_real
_atom_type_scat_dispersion_imag
_atom_type_scat_source
C C 0.0033 0.0016 'International Tables Vol C Tables 4.2.6.8 and 6.1.1.4'
H H 0.0000 0.0000 'International Tables Vol C Tables 4.2.6.8 and 6.1.1.4'
B B 0.0013 0.0007 'International Tables Vol C Tables 4.2.6.8 and 6.1.1.4'
N N 0.0061 0.0033 'International Tables Vol C Tables 4.2.6.8 and 6.1.1.4'
F F 0.0171 0.0103 'International Tables Vol C Tables 4.2.6.8 and 6.1.1.4'
Pd Pd -0.9988 1.0072 'International Tables Vol C Tables 4.2.6.8 and 6.1.1.4'

loop_
_geom_angle_atom_site_label_1
_geom_angle_atom_site_label_2
_geom_angle_atom_site_label_3
_geom_angle
_geom_angle_site_symmetry_1
_geom_angle_site_symmetry_3
_geom_angle_publ_flag
N5 Pd1 N7 79.33(7) . . ?
N5 Pd1 C21 79.56(8) . . ?
N7 Pd1 C21 158.80(8) . . ?
N5 Pd1 C31 158.83(8) . . ?
N7 Pd1 C31 79.63(7) . . ?
C21 Pd1 C31 121.54(7) . . ?
C15 C1 C2 118.2(2) . . ?
C3 C2 C1 122.2(2) . . ?
C2 C3 C4 116.7(2) . . ?
N5 C4 C3 120.9(2) . . ?
N5 C4 N22 111.23(17) . . ?
C3 C4 N22 127.9(2) . . ?
C4 N5 C15 123.09(18) . . ?
C4 N5 Pd1 119.34(14) . . ?
C15 N5 Pd1 117.57(15) . . ?
C8 N7 C14 122.83(18) . . ?
C8 N7 Pd1 119.32(13) . . ?
C14 N7 Pd1 117.85(15) . . ?
N7 C8 C9 121.26(19) . . ?
N7 C8 N32 111.16(16) . . ?
C9 C8 N32 127.6(2) . . ?
C10 C9 C8 116.6(2) . . ?
C9 C10 C11 122.0(2) . . ?
C14 C11 C10 118.4(2) . . ?
N7 C14 C11 118.8(2) . . ?
N7 C14 C15 112.38(18) . . ?
C11 C14 C15 128.8(2) . . ?
N5 C15 C1 118.8(2) . . ?
N5 C15 C14 112.87(17) . . ?
C1 C15 C14 128.3(2) . . ?
N25 C21 N22 104.00(17) . . ?
N25 C21 Pd1 146.09(15) . . ?
N22 C21 Pd1 109.82(14) . . ?
C23 N22 C21 110.80(18) . . ?
C23 N22 C4 128.89(18) . . ?
C21 N22 C4 119.80(17) . . ?
C24 C23 N22 106.38(18) . . ?
C23 C24 N25 107.45(19) . . ?
C21 N25 C24 111.37(18) . . ?
C21 N25 C26 125.72(17) . . ?
C24 N25 C26 121.87(18) . . ?
N25 C26 C27 110.66(17) . . ?
N35 C31 N32 103.41(15) . . ?
N35 C31 Pd1 147.08(14) . . ?
N32 C31 Pd1 109.50(12) . . ?
C33 N32 C31 111.33(16) . . ?
C33 N32 C8 128.19(17) . . ?
C31 N32 C8 120.11(16) . . ?
C34 C33 N32 105.79(17) . . ?
C33 C34 N35 107.74(17) . . ?
C31 N35 C34 111.72(16) . . ?
C31 N35 C36 125.87(16) . . ?
C34 N35 C36 122.30(16) . . ?
N35 C36 C37 111.38(16) . . ?
F2 B1 F1 111.1(2) . . ?
F2 B1 F4 109.44(18) . . ?
F1 B1 F4 110.32(18) . . ?
F2 B1 F3 108.59(19) . . ?
F1 B1 F3 108.84(19) . . ?
F4 B1 F3 108.52(19) . . ?
F8B B2 F6 119.0(6) . . ?
F8B B2 F7 75.6(6) . . ?
F6 B2 F7 111.1(3) . . ?
F8B B2 F7B 113.5(7) . . ?
F6 B2 F7B 72.6(5) . . ?
F7 B2 F7B 44.5(5) . . ?
F8B B2 F5 123.0(7) . . ?
F6 B2 F5 112.2(3) . . ?
F7 B2 F5 108.1(3) . . ?
F7B B2 F5 103.8(6) . . ?
F8B B2 F5B 115.9(13) . . ?
F6 B2 F5B 118.4(13) . . ?
F7 B2 F5B 107.4(11) . . ?
F7B B2 F5B 108.5(12) . . ?
F5 B2 F5B 7.2(15) . . ?
F8B B2 F8 30.5(6) . . ?
F6 B2 F8 109.5(3) . . ?
F7 B2 F8 106.0(2) . . ?
F7B B2 F8 141.7(6) . . ?
F5 B2 F8 109.9(3) . . ?
F5B B2 F8 103.6(12) . . ?
F8B B2 F6B 110.1(7) . . ?
F6 B2 F6B 33.8(3) . . ?
F7 B2 F6B 143.7(4) . . ?
F7B B2 F6B 105.9(5) . . ?
F5 B2 F6B 98.4(4) . . ?
F5B B2 F6B 101.9(12) . . ?
F8 B2 F6B 87.0(3) . . ?

loop_
_geom_bond_atom_site_label_1
_geom_bond_atom_site_label_2
_geom_bond_distance
_geom_bond_site_symmetry_2
_geom_bond_publ_flag
Pd1 N5 1.9768(16) . ?
Pd1 N7 1.9782(16) . ?
Pd1 C21 2.044(2) . ?
Pd1 C31 2.0458(18) . ?
C1 C15 1.381(3) . ?
C1 C2 1.392(4) . ?
C2 C3 1.382(4) . ?
C3 C4 1.391(3) . ?
C4 N5 1.326(3) . ?
C4 N22 1.402(3) . ?
N5 C15 1.357(3) . ?
N7 C8 1.327(3) . ?
N7 C14 1.356(2) . ?
C8 C9 1.387(3) . ?
C8 N32 1.398(2) . ?
C9 C10 1.385(3) . ?
C10 C11 1.389(4) . ?
C11 C14 1.384(3) . ?
C14 C15 1.481(3) . ?
C21 N25 1.334(3) . ?
C21 N22 1.388(2) . ?
N22 C23 1.386(3) . ?
C23 C24 1.335(3) . ?
C24 N25 1.396(3) . ?
N25 C26 1.469(3) . ?
C26 C27 1.498(3) . ?
C31 N35 1.332(2) . ?
C31 N32 1.391(2) . ?
N32 C33 1.385(3) . ?
C33 C34 1.337(3) . ?
C34 N35 1.392(2) . ?
N35 C36 1.464(2) . ?
C36 C37 1.509(3) . ?
B1 F2 1.378(3) . ?
B1 F1 1.379(3) . ?
B1 F4 1.387(3) . ?
B1 F3 1.393(3) . ?
B2 F8B 1.310(9) . ?
B2 F6 1.352(3) . ?
B2 F7 1.365(3) . ?
B2 F7B 1.367(8) . ?
B2 F5 1.379(4) . ?
B2 F5B 1.380(12) . ?
B2 F8 1.403(3) . ?
B2 F6B 1.407(7) . ?
